data_1551561
loop_
_publ_author_name
'SUGIYAMA, Haruki'

_publ_section_title
;
 Molecular Planarity and Crystal Structures of
 &lt;i&gt;N&lt;/i&gt;-Salicylideneaminopyrazine Derivatives
;
_journal_issue 0
_journal_name_full 'X-ray Structure Analysis Online'
_journal_page_first 57
_journal_paper_doi 10.2116/xraystruct.34.57
_journal_volume 34
_journal_year 2018
_chemical_absolute_configuration ad
_chemical_formula_moiety 'C11 H7 Br2 N3 O'
_chemical_formula_sum 'C11 H7 Br2 N3 O'
_chemical_formula_weight 357.02
_space_group_crystal_system orthorhombic
_space_group_IT_number 19
_space_group_name_Hall 'P 2ac 2ab'
_space_group_name_H-M_alt 'P 21 21 21'
_symmetry_space_group_name_Hall 'P 2ac 2ab'
_symmetry_space_group_name_H-M 'P 21 21 21'
_atom_sites_solution_hydrogens geom
_atom_sites_solution_primary dual
_atom_sites_solution_secondary difmap
_audit_creation_method SHELXL-2018/1
_cell_angle_alpha 90
_cell_angle_beta 90
_cell_angle_gamma 90
_cell_formula_units_Z 4
_cell_length_a 3.9508(4)
_cell_length_b 10.8449(11)
_cell_length_c 27.627(3)
_cell_measurement_reflns_used 7752
_cell_measurement_temperature 293(2)
_cell_measurement_theta_max 27.42
_cell_measurement_theta_min 3.5
_cell_volume 1183.7(2)
_computing_cell_refinement 'PROCESS-AUTO (Rigaku, 1998)'
_computing_data_collection 'PROCESS-AUTO (Rigaku, 1998)'
_computing_data_reduction 'PROCESS-AUTO (Rigaku, 1998)'
_computing_molecular_graphics 'ORTEP-3 (Farrugia, 2008)'
_computing_publication_material 'SHELXL-2016/6 (Sheldrick, 2016)'
_computing_structure_refinement 'SHELXL-2018/1 (Sheldrick, 2018)'
_computing_structure_solution 'SHELXT 2014/4 (Sheldrick, 2014)'
_diffrn_ambient_temperature 293(2)
_diffrn_measured_fraction_theta_full 0.996
_diffrn_measured_fraction_theta_max 0.995
_diffrn_measurement_device_type 'RIGAKU R-AXIS RAPID IP Area Detector'
_diffrn_measurement_method '\w scans'
_diffrn_radiation_type MoK\a
_diffrn_radiation_wavelength 0.71075
_diffrn_reflns_av_R_equivalents 0.0770
_diffrn_reflns_av_unetI/netI 0.0657
_diffrn_reflns_Laue_measured_fraction_full 0.996
_diffrn_reflns_Laue_measured_fraction_max 0.995
_diffrn_reflns_limit_h_max 5
_diffrn_reflns_limit_h_min -5
_diffrn_reflns_limit_k_max 13
_diffrn_reflns_limit_k_min -14
_diffrn_reflns_limit_l_max 35
_diffrn_reflns_limit_l_min -35
_diffrn_reflns_number 11286
_diffrn_reflns_point_group_measured_fraction_full 0.998
_diffrn_reflns_point_group_measured_fraction_max 0.996
_diffrn_reflns_theta_full 25.242
_diffrn_reflns_theta_max 27.423
_diffrn_reflns_theta_min 3.497
_diffrn_source 'rotating anode X-ray tube'
_exptl_absorpt_coefficient_mu 6.834
_exptl_absorpt_correction_T_max 0.758
_exptl_absorpt_correction_T_min 0.165
_exptl_absorpt_correction_type multi-scan
_exptl_absorpt_process_details 'Absorption was corrected by ABSCOR'
_exptl_crystal_colour red
_exptl_crystal_density_diffrn 2.003
_exptl_crystal_description block
_exptl_crystal_F_000 688
_exptl_crystal_size_max 0.168
_exptl_crystal_size_mid 0.053
_exptl_crystal_size_min 0.043
_refine_diff_density_max 1.865
_refine_diff_density_min -0.528
_refine_diff_density_rms 0.182
_refine_ls_abs_structure_details
; 
 Flack x determined using 664 quotients [(I+)-(I-)]/[(I+)+(I-)] 
 (Parsons, Flack and Wagner, Acta Cryst. B69 (2013) 249-259). 
;
_refine_ls_abs_structure_Flack -0.031(17)
_refine_ls_extinction_method none
_refine_ls_goodness_of_fit_ref 0.997
_refine_ls_hydrogen_treatment constr
_refine_ls_matrix_type full
_refine_ls_number_parameters 155
_refine_ls_number_reflns 2672
_refine_ls_number_restraints 0
_refine_ls_restrained_S_all 0.997
_refine_ls_R_factor_all 0.0604
_refine_ls_R_factor_gt 0.0494
_refine_ls_shift/su_max 0.000
_refine_ls_shift/su_mean 0.000
_refine_ls_structure_factor_coef Fsqd
_refine_ls_weighting_details 'w=1/[\s^2^(Fo^2^)+(0.0642P)^2^] where P=(Fo^2^+2Fc^2^)/3'
_refine_ls_weighting_scheme calc
_refine_ls_wR_factor_gt 0.1111
_refine_ls_wR_factor_ref 0.1175
_reflns_Friedel_coverage 0.651
_reflns_Friedel_fraction_full 1.000
_reflns_Friedel_fraction_max 0.997
_reflns_number_gt 2155
_reflns_number_total 2672
_reflns_threshold_expression 'I > 2\s(I)'
_cod_data_source_file 34_57_2.txt
_cod_data_source_block shelx
_cod_database_code 1551561
_shelx_shelxl_version_number 2018/1
_shelx_space_group_comment
; 
The symmetry employed for this shelxl refinement is uniquely defined 
by the following loop, which should always be used as a source of 
symmetry information in preference to the above space-group names. 
They are only intended as comments. 
;
_shelx_estimated_absorpt_t_min 0.393
_shelx_estimated_absorpt_t_max 0.758

loop_
_space_group_symop_operation_xyz
'x, y, z'
'-x+1/2, -y, z+1/2'
'-x, y+1/2, -z+1/2'
'x+1/2, -y+1/2, -z'

loop_
_atom_site_label
_atom_site_type_symbol
_atom_site_fract_x
_atom_site_fract_y
_atom_site_fract_z
_atom_site_U_iso_or_equiv
_atom_site_adp_type
_atom_site_occupancy
_atom_site_site_symmetry_order
_atom_site_calc_flag
_atom_site_refinement_flags_posn
_atom_site_refinement_flags_adp
C1 C -0.197(2) 0.7732(7) 0.3727(2) 0.0316(16) Uani 1 1 d . .
N1 N 0.1662(17) 0.8068(5) 0.28525(19) 0.0326(14) Uani 1 1 d . .
Br1 Br -0.4042(2) 1.12682(8) 0.46597(3) 0.0485(3) Uani 1 1 d . .
O1 O -0.1521(15) 0.6696(4) 0.34688(17) 0.0363(12) Uani 1 1 d . .
H1 H -0.025348 0.683705 0.324040 0.054 Uiso 1 1 calc R U
C10 C 0.673(2) 0.8244(8) 0.1577(3) 0.0419(19) Uani 1 1 d . .
H10 H 0.780869 0.830365 0.127898 0.050 Uiso 1 1 calc R U
C11 C 0.450(2) 0.7115(6) 0.2177(2) 0.0356(17) Uani 1 1 d . .
H11 H 0.399107 0.635846 0.231760 0.043 Uiso 1 1 calc R U
C9 C 0.580(2) 0.9305(7) 0.1805(2) 0.0391(19) Uani 1 1 d . .
H9 H 0.632755 1.005791 0.166284 0.047 Uiso 1 1 calc R U
C2 C -0.370(2) 0.7670(7) 0.4170(2) 0.0338(16) Uani 1 1 d . .
N2 N 0.4122(19) 0.9297(5) 0.2230(2) 0.0378(15) Uani 1 1 d . .
Br2 Br -0.51859(19) 0.61068(7) 0.43955(2) 0.0392(2) Uani 1 1 d . .
C8 C 0.345(2) 0.8188(6) 0.2411(2) 0.0300(15) Uani 1 1 d . .
C4 C -0.314(2) 0.9830(7) 0.4282(2) 0.0356(18) Uani 1 1 d . .
C3 C -0.4306(16) 0.8703(6) 0.4442(2) 0.0318(14) Uani 1 1 d . .
H3 H -0.549281 0.864396 0.473168 0.038 Uiso 1 1 calc R U
N3 N 0.618(2) 0.7128(6) 0.1761(2) 0.0411(16) Uani 1 1 d . .
C6 C -0.0825(17) 0.8877(6) 0.3575(2) 0.0307(15) Uani 1 1 d . .
C7 C 0.1022(19) 0.8995(6) 0.3115(2) 0.0298(15) Uani 1 1 d . .
H7 H 0.173728 0.977112 0.301453 0.036 Uiso 1 1 calc R U
C5 C -0.141(2) 0.9955(7) 0.3849(3) 0.0341(16) Uani 1 1 d . .
H5 H -0.065986 1.072174 0.374256 0.041 Uiso 1 1 calc R U

loop_
_atom_site_aniso_label
_atom_site_aniso_U_11
_atom_site_aniso_U_22
_atom_site_aniso_U_33
_atom_site_aniso_U_23
_atom_site_aniso_U_13
_atom_site_aniso_U_12
C1 0.034(4) 0.034(4) 0.027(3) 0.000(3) 0.001(3) 0.000(3)
N1 0.037(4) 0.031(3) 0.030(3) 0.001(2) -0.002(3) 0.001(3)
Br1 0.0441(5) 0.0502(5) 0.0512(4) -0.0194(4) 0.0034(4) 0.0040(4)
O1 0.043(3) 0.034(3) 0.032(2) -0.002(2) 0.005(2) -0.004(2)
C10 0.047(5) 0.043(4) 0.036(4) 0.003(3) 0.007(4) 0.001(4)
C11 0.046(5) 0.025(3) 0.036(3) 0.004(3) 0.003(4) 0.002(3)
C9 0.050(5) 0.032(4) 0.035(3) 0.000(3) 0.002(4) -0.006(4)
C2 0.025(4) 0.044(4) 0.033(3) 0.013(3) -0.004(3) -0.004(3)
N2 0.049(4) 0.031(3) 0.034(3) 0.003(2) 0.000(3) -0.003(3)
Br2 0.0389(4) 0.0450(4) 0.0335(4) 0.0058(3) 0.0024(4) -0.0076(4)
C8 0.034(4) 0.026(3) 0.030(3) 0.003(3) -0.004(3) 0.003(3)
C4 0.032(4) 0.042(4) 0.032(4) -0.013(3) -0.002(3) 0.002(3)
C3 0.027(3) 0.043(4) 0.026(3) -0.002(3) 0.002(3) 0.001(3)
N3 0.049(4) 0.035(3) 0.040(3) -0.005(3) 0.008(3) 0.002(3)
C6 0.025(3) 0.035(4) 0.032(3) -0.004(3) -0.009(3) 0.005(4)
C7 0.033(4) 0.025(3) 0.031(3) 0.006(3) -0.008(3) -0.001(3)
C5 0.029(4) 0.035(4) 0.039(4) -0.001(3) 0.000(3) -0.001(3)

loop_
_atom_type_symbol
_atom_type_description
_atom_type_scat_dispersion_real
_atom_type_scat_dispersion_imag
_atom_type_scat_source
C C 0.0033 0.0016 'International Tables Vol C Tables 4.2.6.8 and 6.1.1.4'
H H 0.0000 0.0000 'International Tables Vol C Tables 4.2.6.8 and 6.1.1.4'
O O 0.0106 0.0060 'International Tables Vol C Tables 4.2.6.8 and 6.1.1.4'
N N 0.0061 0.0033 'International Tables Vol C Tables 4.2.6.8 and 6.1.1.4'
Br Br -0.2901 2.4595 'International Tables Vol C Tables 4.2.6.8 and 6.1.1.4'

loop_
_geom_angle_atom_site_label_1
_geom_angle_atom_site_label_2
_geom_angle_atom_site_label_3
_geom_angle
O1 C1 C6 123.1(6)
O1 C1 C2 119.2(6)
C6 C1 C2 117.8(6)
C7 N1 C8 121.3(6)
N3 C10 C9 123.3(7)
N3 C11 C8 122.8(6)
N2 C9 C10 122.0(7)
C3 C2 C1 121.6(6)
C3 C2 Br2 119.8(5)
C1 C2 Br2 118.7(6)
C8 N2 C9 115.7(6)
N2 C8 C11 121.3(6)
N2 C8 N1 120.6(6)
C11 C8 N1 118.1(6)
C3 C4 C5 121.9(6)
C3 C4 Br1 119.2(5)
C5 C4 Br1 118.9(6)
C2 C3 C4 119.5(6)
C11 N3 C10 114.9(6)
C1 C6 C5 121.7(6)
C1 C6 C7 120.1(6)
C5 C6 C7 118.2(6)
N1 C7 C6 121.7(6)
C4 C5 C6 117.6(7)

loop_
_geom_bond_atom_site_label_1
_geom_bond_atom_site_label_2
_geom_bond_distance
C1 O1 1.343(8)
C1 C6 1.387(10)
C1 C2 1.404(10)
N1 C7 1.266(8)
N1 C8 1.414(9)
Br1 C4 1.909(7)
C10 N3 1.330(10)
C10 C9 1.362(10)
C11 N3 1.330(9)
C11 C8 1.395(10)
C9 N2 1.346(9)
C2 C3 1.370(9)
C2 Br2 1.899(7)
N2 C8 1.330(9)
C4 C3 1.379(10)
C4 C5 1.385(10)
C6 C5 1.412(10)
C6 C7 1.471(10)

loop_
_geom_hbond_atom_site_label_D
_geom_hbond_atom_site_label_H
_geom_hbond_atom_site_label_A
_geom_hbond_distance_DH
_geom_hbond_distance_HA
_geom_hbond_distance_DA
_geom_hbond_angle_DHA
_geom_hbond_site_symmetry_A
_geom_hbond_publ_flag
O1 H1 N1 0.82 1.87 2.587(8) 145.2 . yes
C11 H11 N2 0.93 2.67 3.512(8) 151.1 3_645 yes
C9 H9 O1 0.93 2.63 3.185(9) 119.3 3 yes
C3 H3 Br2 0.93 3.05 3.969(6) 168.5 4_466 yes
